data_4342229
loop_
_publ_author_name
'He, Xue-Li'
'Liu, Yun-Ping'
'Gong, Kai-Ning'
'Han, Zhan-Gang'
'Zhai, Xue-Liang'

_publ_section_title
;
 Copper-Organic Cationic Ring with an Inserted Arsenic-Vanadium
 Polyanionic Cluster for Efficient Catalytic Cr(VI) Reduction Using Formic
 Acid.
;
_journal_issue 4
_journal_name_full 'Inorganic chemistry'
_journal_page_first 1215
_journal_page_last 1217
_journal_paper_doi 10.1021/ic5030444
_journal_volume 54
_journal_year 2015
_chemical_formula_sum 'C52 H58 As8 Cu4 N8 O43 V14'
_chemical_formula_weight 3049.78
_chemical_name_systematic
; 
 ? 
;
_space_group_IT_number 2
_symmetry_cell_setting triclinic
_symmetry_space_group_name_Hall '-P 1'
_symmetry_space_group_name_H-M 'P -1'
_atom_sites_solution_hydrogens geom
_atom_sites_solution_primary direct
_atom_sites_solution_secondary difmap
_audit_creation_method SHELXL-97
_cell_angle_alpha 106.261(2)
_cell_angle_beta 109.509(2)
_cell_angle_gamma 93.014(2)
_cell_formula_units_Z 1
_cell_length_a 12.0877(18)
_cell_length_b 12.4169(18)
_cell_length_c 16.3010(18)
_cell_measurement_reflns_used 4648
_cell_measurement_temperature 296(2)
_cell_measurement_theta_max 27.82
_cell_measurement_theta_min 2.29
_cell_volume 2184.9(5)
_computing_cell_refinement 'Bruker SMART'
_computing_data_collection 'Bruker SMART'
_computing_data_reduction 'Bruker SAINT'
_computing_molecular_graphics 'Bruker SHELXTL'
_computing_publication_material 'Bruker SHELXTL'
_computing_structure_refinement 'Bruker SHELXTL'
_computing_structure_solution 'Bruker SHELXTL'
_diffrn_ambient_temperature 296(2)
_diffrn_measured_fraction_theta_full 0.989
_diffrn_measured_fraction_theta_max 0.989
_diffrn_measurement_device_type 'CCD area detector'
_diffrn_measurement_method 'phi and omega scans'
_diffrn_radiation_monochromator graphite
_diffrn_radiation_source 'fine-focus sealed tube'
_diffrn_radiation_type MoK\a
_diffrn_radiation_wavelength 0.71073
_diffrn_reflns_av_R_equivalents 0.0185
_diffrn_reflns_av_sigmaI/netI 0.0436
_diffrn_reflns_limit_h_max 14
_diffrn_reflns_limit_h_min -14
_diffrn_reflns_limit_k_max 9
_diffrn_reflns_limit_k_min -14
_diffrn_reflns_limit_l_max 19
_diffrn_reflns_limit_l_min -16
_diffrn_reflns_number 10967
_diffrn_reflns_theta_full 25.01
_diffrn_reflns_theta_max 25.01
_diffrn_reflns_theta_min 1.81
_exptl_absorpt_coefficient_mu 5.468
_exptl_absorpt_correction_T_max 0.440
_exptl_absorpt_correction_T_min 0.411
_exptl_absorpt_correction_type empirical
_exptl_absorpt_process_details sadabs
_exptl_crystal_colour black
_exptl_crystal_density_diffrn 2.318
_exptl_crystal_density_meas ?
_exptl_crystal_density_method 'not measured'
_exptl_crystal_description block
_exptl_crystal_F_000 1472
_exptl_crystal_size_max 0.17
_exptl_crystal_size_mid 0.15
_exptl_crystal_size_min 0.15
_refine_diff_density_max 1.874
_refine_diff_density_min -2.244
_refine_diff_density_rms 0.133
_refine_ls_extinction_method none
_refine_ls_goodness_of_fit_ref 1.032
_refine_ls_hydrogen_treatment mixed
_refine_ls_matrix_type full
_refine_ls_number_parameters 676
_refine_ls_number_reflns 7610
_refine_ls_number_restraints 0
_refine_ls_restrained_S_all 1.032
_refine_ls_R_factor_all 0.0809
_refine_ls_R_factor_gt 0.0625
_refine_ls_shift/su_max 0.000
_refine_ls_shift/su_mean 0.000
_refine_ls_structure_factor_coef Fsqd
_refine_ls_weighting_details 'calc w=1/[\s^2^(Fo^2^)+(0.0807P)^2^+14.4146P] where P=(Fo^2^+2Fc^2^)/3'
_refine_ls_weighting_scheme calc
_refine_ls_wR_factor_gt 0.1620
_refine_ls_wR_factor_ref 0.1728
_reflns_number_gt 5775
_reflns_number_total 7610
_reflns_threshold_expression >2sigma(I)
_cod_data_source_file ic5030444_si_001.cif
_cod_data_source_block 1
_cod_depositor_comments
;
The following automatic conversions were performed:

'_symmetry_cell_setting' value 'Triclinic' changed to 'triclinic'
according to
/usr/data/users/saulius/crontab/automatic-downloads/rss-feeds/ACS/lib/dictionaries/cif_core.dic
dictionary named 'cif_core.dic' version 2.4.2 from 2011-04-26.

'_exptl_crystal_density_meas' value 'none' was changed to '?' - the
value is perceived as not measured.

Automatic conversion script
Id: cif_fix_values 3008 2015-01-20 13:52:24Z robertas 

 Adding full bibliography for 4342229--4342230.cif.
;
_cod_original_sg_symbol_H-M P-1
_cod_database_code 4342229

loop_
_symmetry_equiv_pos_as_xyz
'x, y, z'
'-x, -y, -z'

loop_
_atom_site_label
_atom_site_type_symbol
_atom_site_fract_x
_atom_site_fract_y
_atom_site_fract_z
_atom_site_U_iso_or_equiv
_atom_site_adp_type
_atom_site_occupancy
_atom_site_symmetry_multiplicity
_atom_site_calc_flag
_atom_site_refinement_flags
_atom_site_disorder_assembly
_atom_site_disorder_group
Cu1 Cu 0.41453(10) 0.35080(10) 0.39122(8) 0.0497(3) Uani 1 1 d . A .
Cu2 Cu 0.12126(11) 0.93735(11) 0.95308(8) 0.0594(3) Uani 1 1 d . . .
V1 V 0.58080(11) 0.60970(11) 0.26700(8) 0.0332(3) Uani 1 1 d . . .
V2 V 0.42255(13) 0.38019(11) 0.17893(8) 0.0358(3) Uani 1 1 d . . .
V3 V 0.76557(12) 0.35459(12) 0.03174(9) 0.0366(3) Uani 1 1 d . . .
V4 V 0.69090(12) 0.77664(12) 0.01650(9) 0.0389(3) Uani 1 1 d . . .
V5 V 0.69435(16) 0.77473(15) 0.20318(10) 0.0580(5) Uani 1 1 d . A .
V6 V 0.8145(2) 0.6114(2) 0.16881(18) 0.0388(6) Uani 0.50 1 d P . .
V7 V 0.4657(3) 0.7897(2) 0.12173(19) 0.0454(7) Uani 0.50 1 d P . .
V8 V 0.3812(3) 0.6942(3) -0.14866(18) 0.0424(7) Uani 0.50 1 d P . .
V9 V 0.2666(3) 0.5204(3) 0.11021(19) 0.0413(7) Uani 0.50 1 d P . .
As1 As 0.8999(3) 0.6216(3) 0.10060(19) 0.0379(7) Uani 0.40 1 d P A 1
As2 As 0.8589(2) 0.5892(3) -0.02213(18) 0.0311(6) Uani 0.40 1 d P . 1
As3 As 0.29966(18) 0.63585(17) 0.18710(12) 0.0388(4) Uani 0.45 1 d P . 1
As6 As 0.4591(3) 0.8892(2) 0.05584(18) 0.0344(6) Uani 0.40 1 d P A 1
As7 As 0.83432(17) 0.52567(18) 0.24722(12) 0.0348(4) Uani 0.40 1 d P A 1
As1' As 0.9028(9) 0.6333(10) 0.1434(8) 0.036(3) Uani 0.10 1 d P A 2
As2' As 0.8388(10) 0.5553(10) -0.0654(9) 0.036(3) Uani 0.10 1 d P . 2
As3' As 0.3740(13) 0.6757(12) 0.1784(8) 0.022(3) Uani 0.05 1 d P A 2
As6' As 0.4499(10) 0.8763(8) 0.0930(9) 0.043(3) Uani 0.10 1 d P A 2
As7' As 0.7494(7) 0.4803(8) 0.2164(5) 0.0348(4) Uani 0.10 1 d P . 2
As4 As 0.39492(16) 0.79132(15) 0.20191(11) 0.0429(4) Uani 0.50 1 d P A .
As5 As 0.41531(18) 0.81401(15) -0.08559(14) 0.0479(5) Uani 0.50 1 d P . .
As8 As 0.73989(16) 0.40868(16) 0.24556(11) 0.0431(4) Uani 0.50 1 d P . .
O5 O 0.5899(5) 0.4461(4) 0.2298(4) 0.0412(13) Uani 1 1 d . . .
O6 O 0.5431(5) 0.7424(4) -0.0901(3) 0.0391(12) Uani 1 1 d . . .
O7 O 0.4131(5) 0.5419(4) 0.2074(3) 0.0362(12) Uani 1 1 d . A .
O8 O 0.3193(6) 0.6754(5) 0.1004(4) 0.0508(15) Uani 1 1 d . . .
O9 O 0.6138(5) 0.6558(5) 0.3757(3) 0.0429(13) Uani 1 1 d . A .
O10 O 0.5454(5) 0.7366(5) 0.2201(4) 0.0520(16) Uani 1 1 d . A .
O11 O 0.7216(5) 0.6385(6) 0.2386(4) 0.0569(17) Uani 1 1 d . A .
O12 O 0.7199(5) 0.6445(5) -0.0693(4) 0.0461(14) Uani 1 1 d . . .
O13 O 0.5995(6) 0.8176(6) 0.0965(4) 0.0586(18) Uani 1 1 d . A .
O14 O 0.2312(6) 1.1109(5) 0.9767(4) 0.0574(17) Uani 1 1 d . . .
O15 O 0.7778(6) 0.7228(5) 0.1182(4) 0.0584(18) Uani 1 1 d . A .
O16 O 0.3711(6) 0.7553(5) -0.0194(4) 0.0550(16) Uani 1 1 d . . .
O17 O 0.8818(5) 0.2984(6) 0.0482(4) 0.0545(16) Uani 1 1 d . . .
O18 O 0.3897(6) 0.3309(5) 0.2512(4) 0.0522(15) Uani 1 1 d . . .
O20 O 0.7728(7) 0.8829(7) 0.2854(4) 0.083(3) Uani 1 1 d . . .
O21 O 0.8051(6) 0.5095(6) 0.0337(5) 0.0620(18) Uani 1 1 d . . .
O22 O 0.7558(6) 0.4292(7) 0.1520(4) 0.072(2) Uani 1 1 d . . .
O23 O 0.4267(8) 0.9031(6) 0.1585(6) 0.080(2) Uani 1 1 d . A .
O24 O 0.8312(7) 0.4704(7) -0.1355(6) 0.086(2) Uani 1 1 d . . .
O26 O 0.9392(7) 0.6165(12) 0.2185(7) 0.132(5) Uani 1 1 d . A .
O27 O 0.6810(8) 0.2469(8) 0.2003(7) 0.109(3) Uani 1 1 d . . .
N1 N 0.5055(6) 0.2349(6) 0.4175(5) 0.0462(17) Uani 1 1 d . . .
N2 N 0.3241(7) 0.4675(6) 0.4195(5) 0.0463(17) Uani 1 1 d . . .
N3 N 0.8664(6) 0.0386(6) 0.9230(5) 0.0486(18) Uani 1 1 d . . .
N4 N 0.0759(7) 0.8739(6) 0.8239(5) 0.055(2) Uani 1 1 d . . .
C1 C 0.5444(8) 0.1667(8) 0.3561(6) 0.054(2) Uani 1 1 d . A .
H1 H 0.5274 0.1767 0.2990 0.065 Uiso 1 1 calc R . .
C2 C 0.6084(8) 0.0827(8) 0.3754(6) 0.051(2) Uani 1 1 d . . .
H2 H 0.6317 0.0358 0.3307 0.062 Uiso 1 1 calc R A .
C3 C 0.6388(9) 0.0671(9) 0.4613(6) 0.060(3) Uani 1 1 d . A .
C4 C 0.5341(8) 0.2205(9) 0.4990(6) 0.053(2) Uani 1 1 d . A .
H4 H 0.5100 0.2685 0.5426 0.064 Uiso 1 1 calc R . .
C5 C 0.3187(9) 0.5054(8) 0.5024(6) 0.057(2) Uani 1 1 d . A .
H5 H 0.3652 0.4780 0.5480 0.068 Uiso 1 1 calc R . .
C6 C 0.2601(9) 0.5121(9) 0.3579(7) 0.059(3) Uani 1 1 d . A .
H6 H 0.2648 0.4892 0.2999 0.071 Uiso 1 1 calc R . .
C7 C 0.1876(9) 0.5896(9) 0.3739(7) 0.065(3) Uani 1 1 d . . .
H7 H 0.1430 0.6164 0.3273 0.078 Uiso 1 1 calc R A .
C8 C 0.1085(9) 0.9302(8) 0.7731(6) 0.056(2) Uani 1 1 d . . .
H8 H 0.1634 0.9969 0.8032 0.067 Uiso 1 1 calc R . .
C9 C 0.0000(10) 0.7765(9) 0.7765(7) 0.068(3) Uani 1 1 d . . .
H9 H -0.0222 0.7340 0.8088 0.081 Uiso 1 1 calc R . .
C10 C 0.5974(10) 0.1388(9) 0.5222(6) 0.066(3) Uani 1 1 d . . .
H10 H 0.6129 0.1312 0.5800 0.079 Uiso 1 1 calc R A .
C11 C 0.0636(9) 0.8925(8) 0.6790(6) 0.056(2) Uani 1 1 d . . .
H11 H 0.0886 0.9340 0.6472 0.067 Uiso 1 1 calc R . .
C12 C -0.0174(9) 0.7947(8) 0.6311(6) 0.054(2) Uani 1 1 d . . .
C13 C 0.9287(9) 0.1160(8) 0.9047(7) 0.060(3) Uani 1 1 d . . .
H13 H 0.9831 0.1741 0.9535 0.072 Uiso 1 1 calc R . .
C14 C 0.9150(11) 0.1124(10) 0.8183(8) 0.072(3) Uani 1 1 d . . .
H14 H 0.9620 0.1664 0.8092 0.087 Uiso 1 1 calc R . .
C15 C 0.8328(10) 0.0304(11) 0.7430(8) 0.068(3) Uani 1 1 d . A .
C16 C 0.7740(9) -0.0490(10) 0.7626(7) 0.067(3) Uani 1 1 d . . .
H16 H 0.7210 -0.1093 0.7150 0.080 Uiso 1 1 calc R . .
C17 C 0.7913(9) -0.0421(9) 0.8520(7) 0.060(3) Uani 1 1 d . . .
H17 H 0.7476 -0.0973 0.8625 0.072 Uiso 1 1 calc R . .
C18 C -0.0722(10) 0.7514(10) 0.5271(7) 0.071(3) Uani 1 1 d . . .
H18A H -0.1545 0.7176 0.5086 0.085 Uiso 1 1 calc R . .
H18B H -0.0714 0.8150 0.5037 0.085 Uiso 1 1 calc R . .
C19 C -0.0077(10) 0.6645(10) 0.4851(8) 0.080(4) Uani 1 1 d . A .
H19A H 0.0090 0.6107 0.5192 0.095 Uiso 1 1 calc R . .
H19B H -0.0589 0.6227 0.4225 0.095 Uiso 1 1 calc R . .
C20 C -0.0470(10) 0.7359(9) 0.6818(7) 0.069(3) Uani 1 1 d . . .
H20 H -0.0995 0.6676 0.6523 0.083 Uiso 1 1 calc R . .
C21 C 0.2484(10) 0.5826(9) 0.5246(7) 0.067(3) Uani 1 1 d . . .
H21 H 0.2458 0.6048 0.5833 0.080 Uiso 1 1 calc R A .
C22 C 0.1812(10) 0.6276(9) 0.4595(8) 0.064(3) Uani 1 1 d . A .
C23 C 0.1061(11) 0.7165(11) 0.4847(10) 0.087(4) Uani 1 1 d . . .
H23A H 0.1510 0.7698 0.5450 0.104 Uiso 1 1 calc R A .
H23B H 0.0886 0.7585 0.4411 0.104 Uiso 1 1 calc R . .
C24 C 0.7048(13) -0.0288(12) 0.4782(8) 0.094(5) Uani 1 1 d . . .
H24A H 0.7821 -0.0147 0.4739 0.113 Uiso 1 1 calc R A .
H24B H 0.6615 -0.0987 0.4299 0.113 Uiso 1 1 calc R . .
C25 C 0.7234(11) -0.0464(11) 0.5736(9) 0.081(3) Uani 1 1 d . A .
H25A H 0.6505 -0.0402 0.5861 0.097 Uiso 1 1 calc R . .
H25B H 0.7421 -0.1218 0.5717 0.097 Uiso 1 1 calc R . .
C26 C 0.8212(12) 0.0398(12) 0.6478(9) 0.087(4) Uani 1 1 d . . .
H26A H 0.8060 0.1152 0.6460 0.104 Uiso 1 1 calc R A .
H26B H 0.8954 0.0291 0.6383 0.104 Uiso 1 1 calc R . .
O1W O 0.5000 0.5000 0.0000 0.195(9) Uani 1 2 d S . .

loop_
_atom_site_aniso_label
_atom_site_aniso_U_11
_atom_site_aniso_U_22
_atom_site_aniso_U_33
_atom_site_aniso_U_23
_atom_site_aniso_U_13
_atom_site_aniso_U_12
Cu1 0.0505(6) 0.0529(7) 0.0518(7) 0.0258(5) 0.0176(5) 0.0160(5)
Cu2 0.0666(8) 0.0682(8) 0.0409(6) 0.0187(6) 0.0137(6) 0.0217(6)
V1 0.0381(7) 0.0429(8) 0.0224(6) 0.0140(5) 0.0118(5) 0.0112(6)
V2 0.0553(8) 0.0349(7) 0.0265(7) 0.0155(5) 0.0211(6) 0.0111(6)
V3 0.0386(7) 0.0513(8) 0.0275(7) 0.0199(6) 0.0139(6) 0.0177(6)
V4 0.0461(8) 0.0426(8) 0.0275(7) 0.0130(6) 0.0126(6) -0.0032(6)
V5 0.0696(11) 0.0665(11) 0.0226(7) 0.0075(7) 0.0090(7) -0.0282(8)
V6 0.0393(15) 0.0468(16) 0.0302(14) 0.0129(12) 0.0116(12) 0.0088(12)
V7 0.0600(19) 0.0415(17) 0.0367(15) 0.0109(13) 0.0207(14) 0.0113(14)
V8 0.0505(17) 0.0528(17) 0.0322(14) 0.0211(13) 0.0175(13) 0.0184(14)
V9 0.0400(16) 0.0553(18) 0.0364(15) 0.0224(13) 0.0159(12) 0.0144(13)
As1 0.0313(12) 0.0555(15) 0.0243(15) 0.0159(14) 0.0053(13) 0.0004(10)
As2 0.0311(13) 0.0400(16) 0.0251(14) 0.0097(12) 0.0145(12) 0.0054(10)
As3 0.0513(12) 0.0494(11) 0.0276(9) 0.0160(8) 0.0236(8) 0.0242(9)
As6 0.0561(14) 0.0290(13) 0.0274(14) 0.0156(10) 0.0198(12) 0.0164(10)
As7 0.0289(9) 0.0536(12) 0.0148(8) 0.0095(8) -0.0001(7) 0.0087(8)
As1' 0.024(5) 0.045(6) 0.030(6) 0.016(6) -0.003(5) -0.009(3)
As2' 0.035(6) 0.039(7) 0.045(7) 0.019(6) 0.024(6) 0.008(5)
As3' 0.030(7) 0.033(8) 0.010(6) 0.013(5) 0.012(6) 0.007(6)
As6' 0.055(6) 0.013(4) 0.048(8) 0.003(5) 0.007(6) 0.008(4)
As7' 0.0289(9) 0.0536(12) 0.0148(8) 0.0095(8) -0.0001(7) 0.0087(8)
As4 0.0546(10) 0.0471(10) 0.0301(8) 0.0111(7) 0.0177(8) 0.0258(8)
As5 0.0690(12) 0.0385(9) 0.0647(12) 0.0342(9) 0.0422(10) 0.0262(9)
As8 0.0493(10) 0.0594(11) 0.0331(9) 0.0261(8) 0.0188(8) 0.0258(8)
O5 0.059(4) 0.041(3) 0.041(3) 0.020(3) 0.032(3) 0.026(3)
O6 0.049(3) 0.041(3) 0.029(3) 0.012(2) 0.015(2) 0.010(2)
O7 0.046(3) 0.037(3) 0.032(3) 0.016(2) 0.018(2) 0.012(2)
O8 0.065(4) 0.051(4) 0.040(3) 0.018(3) 0.018(3) 0.022(3)
O9 0.059(4) 0.051(3) 0.022(3) 0.014(2) 0.017(3) 0.016(3)
O10 0.058(4) 0.055(4) 0.036(3) 0.026(3) 0.003(3) -0.008(3)
O11 0.049(4) 0.081(5) 0.031(3) 0.008(3) 0.014(3) -0.013(3)
O12 0.070(4) 0.044(3) 0.037(3) 0.021(3) 0.027(3) 0.022(3)
O13 0.072(4) 0.072(4) 0.025(3) 0.006(3) 0.020(3) -0.012(3)
O14 0.068(4) 0.053(4) 0.047(4) 0.017(3) 0.017(3) -0.010(3)
O15 0.071(4) 0.059(4) 0.033(3) 0.019(3) 0.004(3) -0.022(3)
O16 0.069(4) 0.054(4) 0.044(4) 0.013(3) 0.024(3) 0.018(3)
O17 0.050(4) 0.075(4) 0.052(4) 0.032(3) 0.023(3) 0.032(3)
O18 0.081(4) 0.052(4) 0.040(3) 0.026(3) 0.032(3) 0.013(3)
O20 0.101(6) 0.087(5) 0.032(3) -0.003(3) 0.017(4) -0.049(5)
O21 0.057(4) 0.084(5) 0.065(4) 0.050(4) 0.023(3) 0.018(4)
O22 0.070(5) 0.125(6) 0.040(4) 0.033(4) 0.035(3) 0.041(4)
O23 0.132(7) 0.063(5) 0.072(5) 0.031(4) 0.057(5) 0.055(5)
O24 0.063(5) 0.081(6) 0.114(7) 0.033(5) 0.027(5) 0.032(4)
O26 0.056(5) 0.282(15) 0.129(8) 0.150(10) 0.046(5) 0.068(7)
O27 0.088(6) 0.096(7) 0.129(8) 0.013(6) 0.035(6) 0.061(5)
N1 0.052(4) 0.055(4) 0.041(4) 0.025(3) 0.019(3) 0.019(3)
N2 0.057(5) 0.053(4) 0.041(4) 0.024(3) 0.022(3) 0.019(4)
N3 0.047(4) 0.047(4) 0.053(4) 0.019(4) 0.018(4) 0.007(3)
N4 0.071(5) 0.045(4) 0.041(4) 0.011(4) 0.012(4) 0.019(4)
C1 0.060(6) 0.072(6) 0.038(5) 0.029(5) 0.018(4) 0.020(5)
C2 0.066(6) 0.060(6) 0.033(4) 0.016(4) 0.022(4) 0.025(5)
C3 0.072(7) 0.078(7) 0.040(5) 0.024(5) 0.024(5) 0.038(6)
C4 0.058(6) 0.076(7) 0.036(5) 0.018(4) 0.026(4) 0.031(5)
C5 0.069(6) 0.060(6) 0.046(5) 0.029(5) 0.017(5) 0.015(5)
C6 0.065(6) 0.075(7) 0.049(5) 0.034(5) 0.022(5) 0.030(5)
C7 0.069(7) 0.079(7) 0.060(6) 0.039(6) 0.024(5) 0.029(6)
C8 0.067(6) 0.038(5) 0.046(5) 0.004(4) 0.010(5) -0.003(4)
C9 0.086(8) 0.051(6) 0.064(7) 0.029(5) 0.016(6) 0.009(6)
C10 0.085(8) 0.085(8) 0.037(5) 0.027(5) 0.023(5) 0.042(6)
C11 0.062(6) 0.049(5) 0.048(5) 0.007(4) 0.016(5) 0.006(5)
C12 0.062(6) 0.052(6) 0.039(5) 0.005(4) 0.015(4) 0.024(5)
C13 0.068(7) 0.049(6) 0.066(7) 0.012(5) 0.033(5) -0.002(5)
C14 0.091(8) 0.068(7) 0.082(8) 0.035(6) 0.054(7) 0.012(6)
C15 0.065(7) 0.100(9) 0.072(7) 0.059(7) 0.038(6) 0.043(6)
C16 0.050(6) 0.087(8) 0.046(6) 0.014(5) 0.003(5) 0.002(5)
C17 0.050(6) 0.065(6) 0.056(6) 0.016(5) 0.015(5) -0.009(5)
C18 0.071(7) 0.078(7) 0.049(6) -0.004(5) 0.023(5) 0.010(6)
C19 0.078(8) 0.066(7) 0.071(7) -0.017(6) 0.030(6) 0.006(6)
C20 0.071(7) 0.050(6) 0.054(6) 0.003(5) -0.003(5) -0.008(5)
C21 0.091(8) 0.072(7) 0.058(6) 0.027(5) 0.047(6) 0.018(6)
C22 0.072(7) 0.056(6) 0.069(7) 0.019(5) 0.031(6) 0.020(5)
C23 0.085(9) 0.077(8) 0.117(11) 0.030(7) 0.055(8) 0.037(7)
C24 0.138(12) 0.129(11) 0.056(7) 0.059(7) 0.050(7) 0.096(10)
C25 0.084(8) 0.095(9) 0.089(9) 0.050(8) 0.042(7) 0.040(7)
C26 0.081(9) 0.100(10) 0.096(10) 0.053(8) 0.031(8) 0.032(8)
O1W 0.18(2) 0.22(2) 0.20(2) 0.079(19) 0.076(18) 0.045(18)

loop_
_atom_type_symbol
_atom_type_description
_atom_type_scat_dispersion_real
_atom_type_scat_dispersion_imag
_atom_type_scat_source
C C 0.0033 0.0016 'International Tables Vol C Tables 4.2.6.8 and 6.1.1.4'
H H 0.0000 0.0000 'International Tables Vol C Tables 4.2.6.8 and 6.1.1.4'
As As 0.0499 2.0058 'International Tables Vol C Tables 4.2.6.8 and 6.1.1.4'
Cl Cl 0.1484 0.1585 'International Tables Vol C Tables 4.2.6.8 and 6.1.1.4'
Cu Cu 0.3201 1.2651 'International Tables Vol C Tables 4.2.6.8 and 6.1.1.4'
N N 0.0061 0.0033 'International Tables Vol C Tables 4.2.6.8 and 6.1.1.4'
O O 0.0106 0.0060 'International Tables Vol C Tables 4.2.6.8 and 6.1.1.4'
V V 0.3005 0.5294 'International Tables Vol C Tables 4.2.6.8 and 6.1.1.4'

loop_
_geom_angle_atom_site_label_1
_geom_angle_atom_site_label_2
_geom_angle_atom_site_label_3
_geom_angle
_geom_angle_site_symmetry_1
_geom_angle_site_symmetry_3
N2 Cu1 N1 153.2(3) . .
N2 Cu1 O18 102.8(3) . .
N1 Cu1 O18 103.7(3) . .
N4 Cu2 N3 162.4(3) . 2_667
N4 Cu2 O14 99.8(3) . .
N3 Cu2 O14 97.5(3) 2_667 .
O9 V1 O10 107.8(3) . .
O9 V1 O11 109.6(3) . .
O10 V1 O11 79.3(3) . .
O9 V1 O7 109.3(3) . .
O10 V1 O7 89.6(2) . .
O11 V1 O7 141.1(2) . .
O9 V1 O5 109.1(3) . .
O10 V1 O5 143.1(2) . .
O11 V1 O5 88.8(3) . .
O7 V1 O5 78.1(2) . .
O9 V1 As3' 110.5(3) . .
O10 V1 As3' 46.5(3) . .
O11 V1 As3' 119.6(3) . .
O7 V1 As3' 43.8(3) . .
O5 V1 As3' 117.3(3) . .
O9 V1 As7' 112.7(3) . .
O10 V1 As7' 117.4(3) . .
O11 V1 As7' 43.4(3) . .
O7 V1 As7' 117.7(2) . .
O5 V1 As7' 45.9(2) . .
As3' V1 As7' 136.8(3) . .
O9 V1 V5 111.1(2) . .
O10 V1 V5 40.03(19) . .
O11 V1 V5 39.5(2) . .
O7 V1 V5 122.65(16) . .
O5 V1 V5 122.42(16) . .
As3' V1 V5 84.2(3) . .
As7' V1 V5 80.91(19) . .
O9 V1 V2 112.5(2) . .
O10 V1 V2 122.40(18) . .
O11 V1 V2 120.9(2) . .
O7 V1 V2 39.15(15) . .
O5 V1 V2 39.08(17) . .
As3' V1 V2 81.1(3) . .
As7' V1 V2 82.32(18) . .
V5 V1 V2 136.37(5) . .
O18 V2 O5 109.7(3) . .
O18 V2 O7 110.0(3) . .
O5 V2 O7 78.8(2) . .
O18 V2 O6 109.6(3) . 2_665
O5 V2 O6 88.7(2) . 2_665
O7 V2 O6 140.4(2) . 2_665
O18 V2 O12 109.6(3) . 2_665
O5 V2 O12 140.7(2) . 2_665
O7 V2 O12 87.4(2) . 2_665
O6 V2 O12 78.9(2) 2_665 2_665
O18 V2 V8 112.3(2) . 2_665
O5 V2 V8 46.86(16) . 2_665
O7 V2 V8 119.18(18) . 2_665
O6 V2 V8 42.41(17) 2_665 2_665
O12 V2 V8 115.88(18) 2_665 2_665
O18 V2 V9 113.9(2) . .
O5 V2 V9 114.86(17) . .
O7 V2 V9 42.13(17) . .
O6 V2 V9 117.45(17) 2_665 .
O12 V2 V9 45.53(17) 2_665 .
V8 V2 V9 133.80(9) 2_665 .
O18 V2 V1 113.5(2) . .
O5 V2 V1 39.76(15) . .
O7 V2 V1 39.20(16) . .
O6 V2 V1 120.94(17) 2_665 .
O12 V2 V1 119.64(17) 2_665 .
V8 V2 V1 83.92(8) 2_665 .
V9 V2 V1 78.66(7) . .
O18 V2 V4 112.7(2) . 2_665
O5 V2 V4 121.03(16) . 2_665
O7 V2 V4 120.17(16) . 2_665
O6 V2 V4 39.34(16) 2_665 2_665
O12 V2 V4 39.74(16) 2_665 2_665
V8 V2 V4 79.56(7) 2_665 2_665
V9 V2 V4 82.41(7) . 2_665
V1 V2 V4 133.78(5) . 2_665
O17 V3 O21 108.7(3) . .
O17 V3 O22 108.0(3) . .
O21 V3 O22 84.0(3) . .
O17 V3 O8 109.9(3) . 2_665
O21 V3 O8 84.7(3) . 2_665
O22 V3 O8 142.1(3) . 2_665
O17 V3 O16 109.9(3) . 2_665
O21 V3 O16 141.4(3) . 2_665
O22 V3 O16 82.9(3) . 2_665
O8 V3 O16 83.8(3) 2_665 2_665
O17 V3 V9 112.2(2) . 2_665
O21 V3 V9 43.4(2) . 2_665
O22 V3 V9 121.1(2) . 2_665
O8 V3 V9 41.62(19) 2_665 2_665
O16 V3 V9 119.27(19) 2_665 2_665
O17 V3 V7 117.4(3) . 2_665
O21 V3 V7 117.1(2) . 2_665
O22 V3 V7 116.8(2) . 2_665
O8 V3 V7 41.4(2) 2_665 2_665
O16 V3 V7 42.35(18) 2_665 2_665
V9 V3 V7 79.50(8) 2_665 2_665
O17 V3 V8 112.4(2) . 2_665
O21 V3 V8 120.0(2) . 2_665
O22 V3 V8 42.9(3) . 2_665
O8 V3 V8 118.1(2) 2_665 2_665
O16 V3 V8 40.28(18) 2_665 2_665
V9 V3 V8 135.35(9) 2_665 2_665
V7 V3 V8 79.06(8) 2_665 2_665
O14 V4 O6 108.9(3) 2_676 .
O14 V4 O13 109.1(3) 2_676 .
O6 V4 O13 89.2(2) . .
O14 V4 O15 108.5(3) 2_676 .
O6 V4 O15 142.6(2) . .
O13 V4 O15 78.6(3) . .
O14 V4 O12 109.2(3) 2_676 .
O6 V4 O12 78.6(2) . .
O13 V4 O12 141.6(3) . .
O15 V4 O12 89.3(3) . .
O14 V4 V2 112.0(2) 2_676 2_665
O6 V4 V2 39.31(16) . 2_665
O13 V4 V2 121.80(19) . 2_665
O15 V4 V2 122.5(2) . 2_665
O12 V4 V2 39.48(17) . 2_665
O14 V4 V5 111.8(2) 2_676 .
O6 V4 V5 122.18(17) . .
O13 V4 V5 39.5(2) . .
O15 V4 V5 39.3(2) . .
O12 V4 V5 121.78(17) . .
V2 V4 V5 136.18(6) 2_665 .
O20 V5 O11 109.7(4) . .
O20 V5 O15 109.8(3) . .
O11 V5 O15 88.1(3) . .
O20 V5 O10 109.3(3) . .
O11 V5 O10 78.8(3) . .
O15 V5 O10 140.8(3) . .
O20 V5 O13 111.3(4) . .
O11 V5 O13 139.0(3) . .
O15 V5 O13 78.2(3) . .
O10 V5 O13 87.9(3) . .
O20 V5 V6 112.9(4) . .
O11 V5 V6 44.67(19) . .
O15 V5 V6 43.9(2) . .
O10 V5 V6 117.4(2) . .
O13 V5 V6 115.6(2) . .
O20 V5 V7 116.3(4) . .
O11 V5 V7 115.2(2) . .
O15 V5 V7 114.4(2) . .
O10 V5 V7 44.75(18) . .
O13 V5 V7 43.3(2) . .
V6 V5 V7 130.85(10) . .
O20 V5 V1 112.2(3) . .
O11 V5 V1 39.55(18) . .
O15 V5 V1 120.99(19) . .
O10 V5 V1 39.53(18) . .
O13 V5 V1 120.11(19) . .
V6 V5 V1 81.91(8) . .
V7 V5 V1 80.83(8) . .
O20 V5 V4 114.2(3) . .
O11 V5 V4 119.61(19) . .
O15 V5 V4 39.18(19) . .
O10 V5 V4 120.26(17) . .
O13 V5 V4 39.17(19) . .
V6 V5 V4 80.27(8) . .
V7 V5 V4 79.34(8) . .
V1 V5 V4 133.65(6) . .
As1' V6 O26 53.2(6) . .
As1' V6 As1 17.6(5) . .
O26 V6 As1 68.9(4) . .
As1' V6 O15 74.5(6) . .
O26 V6 O15 115.6(5) . .
As1 V6 O15 69.1(3) . .
As1' V6 O11 156.1(6) . .
O26 V6 O11 115.6(5) . .
As1 V6 O11 165.1(3) . .
O15 V6 O11 96.8(3) . .
As1' V6 As7 118.4(5) . .
O26 V6 As7 69.7(4) . .
As1 V6 As7 127.2(2) . .
O15 V6 As7 161.8(3) . .
O11 V6 As7 66.1(2) . .
As1' V6 O21 62.6(5) . .
O26 V6 O21 98.6(5) . .
As1 V6 O21 46.8(2) . .
O15 V6 O21 85.6(3) . .
O11 V6 O21 140.1(3) . .
As7 V6 O21 111.4(2) . .
As1' V6 As7' 137.8(6) . .
O26 V6 As7' 96.3(5) . .
As1 V6 As7' 137.5(3) . .
O15 V6 As7' 146.3(3) . .
O11 V6 As7' 57.4(3) . .
As7 V6 As7' 27.7(2) . .
O21 V6 As7' 100.8(3) . .
As1' V6 O22 117.6(6) . .
O26 V6 O22 97.2(6) . .
As1 V6 O22 111.3(2) . .
O15 V6 O22 143.2(3) . .
O11 V6 O22 82.8(3) . .
As7 V6 O22 45.08(18) . .
O21 V6 O22 72.6(2) . .
As7' V6 O22 28.4(2) . .
As1' V6 V5 116.8(5) . .
O26 V6 V5 124.5(6) . .
As1 V6 V5 116.91(17) . .
O15 V6 V5 49.0(2) . .
O11 V6 V5 48.4(2) . .
As7 V6 V5 113.09(14) . .
O21 V6 V5 126.0(2) . .
As7' V6 V5 104.4(2) . .
O22 V6 V5 124.4(2) . .
As6' V7 O23 47.5(6) . .
As6' V7 As4 110.9(7) . .
O23 V7 As4 65.4(3) . .
As6' V7 O13 76.2(6) . .
O23 V7 O13 109.0(4) . .
As4 V7 O13 150.6(3) . .
As6' V7 As6 16.6(6) . .
O23 V7 As6 64.1(3) . .
As4 V7 As6 126.99(19) . .
O13 V7 As6 64.5(3) . .
As6' V7 O10 146.4(6) . .
O23 V7 O10 109.6(4) . .
As4 V7 O10 63.6(2) . .
O13 V7 O10 94.3(3) . .
As6 V7 O10 151.3(3) . .
As6' V7 O8 119.6(6) . .
O23 V7 O8 100.8(4) . .
As4 V7 O8 54.20(19) . .
O13 V7 O8 148.3(3) . .
As6 V7 O8 123.0(2) . .
O10 V7 O8 85.4(3) . .
As6' V7 O16 63.5(6) . .
O23 V7 O16 99.3(4) . .
As4 V7 O16 123.0(3) . .
O13 V7 O16 86.1(3) . .
As6 V7 O16 53.5(2) . .
O10 V7 O16 149.1(3) . .
O8 V7 O16 78.7(3) . .
As6' V7 As3' 139.8(7) . .
O23 V7 As3' 100.2(5) . .
As4 V7 As3' 36.1(3) . .
O13 V7 As3' 143.9(4) . .
As6 V7 As3' 150.7(4) . .
O10 V7 As3' 55.3(4) . .
O8 V7 As3' 31.7(4) . .
O16 V7 As3' 110.0(4) . .
As6' V7 V5 114.2(6) . .
O23 V7 V5 116.2(4) . .
As4 V7 V5 107.20(14) . .
O13 V7 V5 47.3(2) . .
As6 V7 V5 108.29(17) . .
O10 V7 V5 47.1(2) . .
O8 V7 V5 126.2(2) . .
O16 V7 V5 127.3(2) . .
As3' V7 V5 100.9(4) . .
As6' V7 V3 92.3(5) . 2_665
O23 V7 V3 103.2(4) . 2_665
As4 V7 V3 88.08(13) . 2_665
O13 V7 V3 120.8(2) . 2_665
As6 V7 V3 88.70(14) . 2_665
O10 V7 V3 119.6(2) . 2_665
O8 V7 V3 38.77(17) . 2_665
O16 V7 V3 39.92(19) . 2_665
As3' V7 V3 70.2(3) . 2_665
V5 V7 V3 140.52(12) . 2_665
O27 V8 As5 76.4(4) 2_665 .
O27 V8 As8 73.1(4) 2_665 2_665
As5 V8 As8 144.4(2) . 2_665
O27 V8 O6 117.9(5) 2_665 .
As5 V8 O6 65.6(2) . .
As8 V8 O6 147.0(2) 2_665 .
O27 V8 O5 109.2(4) 2_665 2_665
As5 V8 O5 153.9(3) . 2_665
As8 V8 O5 57.33(19) 2_665 2_665
O6 V8 O5 90.2(3) . 2_665
O27 V8 O16 107.9(5) 2_665 .
As5 V8 O16 52.5(2) . .
As8 V8 O16 121.7(2) 2_665 .
O6 V8 O16 86.1(3) . .
O5 V8 O16 139.7(3) 2_665 .
O27 V8 O22 103.1(5) 2_665 2_665
As5 V8 O22 124.0(2) . 2_665
As8 V8 O22 48.74(19) 2_665 2_665
O6 V8 O22 138.8(3) . 2_665
O5 V8 O22 80.4(3) 2_665 2_665
O16 V8 O22 76.4(3) . 2_665
O27 V8 As7' 99.1(5) 2_665 2_665
As5 V8 As7' 150.4(3) . 2_665
As8 V8 As7' 28.24(19) 2_665 2_665
O6 V8 As7' 137.0(3) . 2_665
O5 V8 As7' 55.4(3) 2_665 2_665
O16 V8 As7' 103.5(3) . 2_665
O22 V8 As7' 27.6(2) 2_665 2_665
O27 V8 V2 118.5(5) 2_665 2_665
As5 V8 V2 109.19(17) . 2_665
As8 V8 V2 101.42(13) 2_665 2_665
O6 V8 V2 45.57(17) . 2_665
O5 V8 V2 45.22(18) 2_665 2_665
O16 V8 V2 123.9(2) . 2_665
O22 V8 V2 118.4(2) 2_665 2_665
As7' V8 V2 98.7(2) 2_665 2_665
O27 V8 V3 106.9(5) 2_665 2_665
As5 V8 V3 87.50(13) . 2_665
As8 V8 V3 84.03(12) 2_665 2_665
O6 V8 V3 118.01(19) . 2_665
O5 V8 V3 113.75(19) 2_665 2_665
O16 V8 V3 38.59(19) . 2_665
O22 V8 V3 38.00(18) 2_665 2_665
As7' V8 V3 65.5(2) 2_665 2_665
V2 V8 V3 134.01(11) 2_665 2_665
O24 V9 As2' 55.9(6) 2_665 2_665
O24 V9 As3 75.6(4) 2_665 .
As2' V9 As3 131.1(5) 2_665 .
O24 V9 As2 71.4(4) 2_665 2_665
As2' V9 As2 16.7(5) 2_665 2_665
As3 V9 As2 144.4(2) . 2_665
O24 V9 O7 115.2(4) 2_665 .
As2' V9 O7 139.5(6) 2_665 .
As3 V9 O7 64.48(19) . .
As2 V9 O7 143.5(2) 2_665 .
O24 V9 O12 108.2(4) 2_665 2_665
As2' V9 O12 63.5(5) 2_665 2_665
As3 V9 O12 149.7(2) . 2_665
As2 V9 O12 57.3(2) 2_665 2_665
O7 V9 O12 87.9(3) . 2_665
O24 V9 As3' 105.2(6) 2_665 .
As2' V9 As3' 156.9(6) 2_665 .
As3 V9 As3' 30.8(4) . .
As2 V9 As3' 159.0(4) 2_665 .
O7 V9 As3' 57.2(4) . .
O12 V9 As3' 139.6(4) 2_665 .
O24 V9 O8 107.4(4) 2_665 .
As2' V9 O8 132.0(5) 2_665 .
As3 V9 O8 54.02(19) . .
As2 V9 O8 125.5(2) 2_665 .
O7 V9 O8 88.3(3) . .
O12 V9 O8 142.2(3) 2_665 .
As3' V9 O8 34.5(4) . .
O24 V9 O21 103.7(4) 2_665 2_665
As2' V9 O21 66.0(6) 2_665 2_665
As3 V9 O21 127.5(3) . 2_665
As2 V9 O21 51.6(2) 2_665 2_665
O7 V9 O21 141.1(3) . 2_665
O12 V9 O21 81.7(3) 2_665 2_665
As3' V9 O21 111.7(4) . 2_665
O8 V9 O21 78.0(3) . 2_665
O24 V9 V2 116.8(4) 2_665 .
As2' V9 V2 100.9(5) 2_665 .
As3 V9 V2 106.39(15) . .
As2 V9 V2 100.01(15) 2_665 .
O7 V9 V2 43.90(16) . .
O12 V9 V2 44.27(18) 2_665 .
As3' V9 V2 99.9(4) . .
O8 V9 V2 124.6(2) . .
O21 V9 V2 119.0(2) 2_665 .
O24 V9 V3 106.3(4) 2_665 2_665
As2' V9 V3 97.6(5) 2_665 2_665
As3 V9 V3 89.71(14) . 2_665
As2 V9 V3 87.19(13) 2_665 2_665
O7 V9 V3 121.5(2) . 2_665
O12 V9 V3 116.67(19) 2_665 2_665
As3' V9 V3 73.7(3) . 2_665
O8 V9 V3 39.33(17) . 2_665
O21 V9 V3 39.01(19) 2_665 2_665
V2 V9 V3 136.47(11) . 2_665
O21 As1 V6 79.8(3) . .
O21 As1 As2 61.3(3) . .
V6 As1 As2 131.7(2) . .
O21 As1 O26 107.4(5) . .
V6 As1 O26 47.0(3) . .
As2 As1 O26 165.9(5) . .
O21 As1 O15 95.9(3) . .
V6 As1 O15 56.1(2) . .
As2 As1 O15 98.6(2) . .
O26 As1 O15 90.6(4) . .
O21 As2 As1 53.7(3) . .
O21 As2 O12 97.0(3) . .
As1 As2 O12 109.6(2) . .
O21 As2 V9 72.1(3) . 2_665
As1 As2 V9 125.0(2) . 2_665
O12 As2 V9 65.2(2) . 2_665
O21 As2 O24 98.6(4) . .
As1 As2 O24 144.7(3) . .
O12 As2 O24 93.7(3) . .
V9 As2 O24 42.6(3) 2_665 .
V9 As3 O8 78.7(2) . .
V9 As3 O24 48.0(3) . 2_665
O8 As3 O24 106.4(4) . 2_665
V9 As3 O7 66.7(2) . .
O8 As3 O7 101.4(3) . .
O24 As3 O7 98.7(3) 2_665 .
V9 As3 As4 130.58(15) . .
O8 As3 As4 54.5(2) . .
O24 As3 As4 152.0(3) 2_665 .
O7 As3 As4 104.83(19) . .
O16 As6 O23 102.0(4) . .
O16 As6 V7 70.8(2) . .
O23 As6 V7 49.7(2) . .
O16 As6 O13 91.8(3) . .
O23 As6 O13 93.6(3) . .
V7 As6 O13 57.7(2) . .
O16 As6 As5 49.9(2) . .
O23 As6 As5 150.0(3) . .
V7 As6 As5 115.52(17) . .
O13 As6 As5 97.2(2) . .
O22 As7 As8 59.1(3) . .
O22 As7 V6 80.7(3) . .
As8 As7 V6 131.65(14) . .
O22 As7 O26 106.0(5) . .
As8 As7 O26 162.7(4) . .
V6 As7 O26 45.1(2) . .
O22 As7 O11 96.6(3) . .
As8 As7 O11 99.8(2) . .
V6 As7 O11 56.53(19) . .
O26 As7 O11 90.3(4) . .
O26 As1' V6 69.0(7) . .
O26 As1' O15 119.5(10) . .
V6 As1' O15 64.5(5) . .
O26 As1' O21 119.7(10) . .
V6 As1' O21 80.9(5) . .
O15 As1' O21 88.9(5) . .
O24 As2' V9 61.8(7) . 2_665
O24 As2' O12 121.5(9) . .
V9 As2' O12 74.8(5) 2_665 .
O24 As2' O21 113.7(8) . .
V9 As2' O21 75.1(5) 2_665 .
O12 As2' O21 88.6(5) . .
O8 As3' As4 86.8(8) . .
O8 As3' O7 122.8(10) . .
As4 As3' O7 148.9(9) . .
O8 As3' O10 112.2(9) . .
As4 As3' O10 67.7(6) . .
O7 As3' O10 90.2(6) . .
O8 As3' V9 73.1(7) . .
As4 As3' V9 152.6(9) . .
O7 As3' V9 56.9(4) . .
O10 As3' V9 137.0(7) . .
O8 As3' V7 63.6(7) . .
As4 As3' V7 50.4(5) . .
O7 As3' V7 130.7(7) . .
O10 As3' V7 51.5(4) . .
V9 As3' V7 129.0(6) . .
O8 As3' V1 136.7(9) . .
As4 As3' V1 107.2(7) . .
O7 As3' V1 45.5(3) . .
O10 As3' V1 45.3(3) . .
V9 As3' V1 100.2(5) . .
V7 As3' V1 93.7(5) . .
O23 As6' V7 77.5(10) . .
O23 As6' O16 129.4(10) . .
V7 As6' O16 79.5(5) . .
O23 As6' O13 120.5(9) . .
V7 As6' O13 64.5(5) . .
O16 As6' O13 87.7(5) . .
O23 As6' As4 39.3(6) . .
V7 As6' As4 40.9(5) . .
O16 As6' As4 99.2(5) . .
O13 As6' As4 100.8(5) . .
O23 As6' As5 158.2(9) . .
V7 As6' As5 109.6(6) . .
O16 As6' As5 38.2(3) . .
O13 As6' As5 80.4(5) . .
As4 As6' As5 137.3(4) . .
O22 As7' As8 98.0(8) . .
O22 As7' O11 122.7(8) . .
As8 As7' O11 137.4(6) . .
O22 As7' O5 114.7(7) . .
As8 As7' O5 63.5(4) . .
O11 As7' O5 86.2(4) . .
O22 As7' V6 78.1(6) . .
As8 As7' V6 165.6(6) . .
O11 As7' V6 51.7(3) . .
O5 As7' V6 130.8(4) . .
O22 As7' V8 66.9(6) . 2_665
As8 As7' V8 50.0(4) . 2_665
O11 As7' V8 132.2(4) . 2_665
O5 As7' V8 53.4(3) . 2_665
V6 As7' V8 136.7(4) . 2_665
O22 As7' V1 135.7(6) . .
As8 As7' V1 99.6(5) . .
O11 As7' V1 42.9(2) . .
O5 As7' V1 43.7(2) . .
V6 As7' V1 92.7(3) . .
V8 As7' V1 95.0(3) 2_665 .
As3' As4 O8 43.2(5) . .
As3' As4 V7 93.5(6) . .
O8 As4 V7 71.4(2) . .
As3' As4 O23 141.2(6) . .
O8 As4 O23 103.1(3) . .
V7 As4 O23 50.7(3) . .
As3' As4 O10 71.5(6) . .
O8 As4 O10 92.8(3) . .
V7 As4 O10 60.9(2) . .
O23 As4 O10 97.1(3) . .
As3' As4 As3 26.5(6) . .
O8 As4 As3 51.1(2) . .
V7 As4 As3 116.72(13) . .
O23 As4 As3 152.2(3) . .
O10 As4 As3 94.72(19) . .
As3' As4 As6' 117.5(6) . .
O8 As4 As6' 83.5(3) . .
V7 As4 As6' 28.2(3) . .
O23 As4 As6' 24.0(3) . .
O10 As4 As6' 84.4(3) . .
As3 As4 As6' 134.6(2) . .
V8 As5 O16 82.1(2) . .
V8 As5 O27 47.7(3) . 2_665
O16 As5 O27 109.5(5) . 2_665
V8 As5 O6 66.4(2) . .
O16 As5 O6 100.2(3) . .
O27 As5 O6 99.4(3) 2_665 .
V8 As5 As6 134.26(16) . .
O16 As5 As6 55.4(2) . .
O27 As5 As6 155.5(3) 2_665 .
O6 As5 As6 102.2(2) . .
V8 As5 As6' 124.9(3) . .
O16 As5 As6' 45.4(3) . .
O27 As5 As6' 149.3(4) 2_665 .
O6 As5 As6' 102.4(3) . .
As6 As5 As6' 10.0(3) . .
As7' As8 O22 40.0(5) . .
As7' As8 As7 32.5(4) . .
O22 As8 As7 55.2(3) . .
As7' As8 V8 101.7(4) . 2_665
O22 As8 V8 75.9(3) . 2_665
As7 As8 V8 129.88(14) . 2_665
As7' As8 O5 83.0(4) . .
O22 As8 O5 99.4(3) . .
As7 As8 O5 109.0(2) . .
V8 As8 O5 65.5(2) 2_665 .
As7' As8 O27 138.1(5) . .
O22 As8 O27 100.9(4) . .
As7 As8 O27 149.1(3) . .
V8 As8 O27 41.3(3) 2_665 .
O5 As8 O27 92.9(3) . .
As8 O5 V2 142.4(3) . .
As8 O5 V1 116.2(3) . .
V2 O5 V1 101.2(2) . .
As8 O5 V8 57.15(17) . 2_665
V2 O5 V8 87.9(2) . 2_665
V1 O5 V8 152.7(3) . 2_665
As8 O5 As7' 33.5(3) . .
V2 O5 As7' 151.7(4) . .
V1 O5 As7' 90.4(3) . .
V8 O5 As7' 71.2(3) 2_665 .
As5 O6 V8 47.92(18) . .
As5 O6 V2 136.7(3) . 2_665
V8 O6 V2 92.0(2) . 2_665
As5 O6 V4 121.8(3) . .
V8 O6 V4 152.4(3) . .
V2 O6 V4 101.3(3) 2_665 .
As3 O7 V9 48.80(17) . .
As3 O7 As3' 33.3(4) . .
V9 O7 As3' 65.8(5) . .
As3 O7 V2 139.1(3) . .
V9 O7 V2 94.0(2) . .
As3' O7 V2 154.8(5) . .
As3 O7 V1 119.0(3) . .
V9 O7 V1 149.0(3) . .
As3' O7 V1 90.7(5) . .
V2 O7 V1 101.6(2) . .
As3' O8 As3 38.9(7) . .
As3' O8 As4 50.0(7) . .
As3 O8 As4 74.4(2) . .
As3' O8 V3 169.5(8) . 2_665
As3 O8 V3 138.0(4) . 2_665
As4 O8 V3 140.0(3) . 2_665
As3' O8 V9 72.4(7) . .
As3 O8 V9 47.29(18) . .
As4 O8 V9 119.7(3) . .
V3 O8 V9 99.0(3) 2_665 .
As3' O8 V7 84.7(8) . .
As3 O8 V7 122.2(3) . .
As4 O8 V7 54.4(2) . .
V3 O8 V7 99.8(3) 2_665 .
V9 O8 V7 144.2(3) . .
V7 O10 As4 55.6(2) . .
V7 O10 V1 149.1(4) . .
As4 O10 V1 122.3(3) . .
V7 O10 V5 88.1(3) . .
As4 O10 V5 137.2(3) . .
V1 O10 V5 100.4(3) . .
V7 O10 As3' 73.2(4) . .
As4 O10 As3' 40.7(4) . .
V1 O10 As3' 88.3(4) . .
V5 O10 As3' 154.9(5) . .
V6 O11 V5 87.0(3) . .
V6 O11 V1 154.5(4) . .
V5 O11 V1 101.0(3) . .
V6 O11 As7' 70.9(4) . .
V5 O11 As7' 153.2(4) . .
V1 O11 As7' 93.7(4) . .
V6 O11 As7 57.3(2) . .
V5 O11 As7 141.7(3) . .
V1 O11 As7 117.2(3) . .
As7' O11 As7 30.0(3) . .
As2 O12 As2' 20.7(4) . .
As2 O12 V2 143.7(3) . 2_665
As2' O12 V2 123.0(5) . 2_665
As2 O12 V4 115.6(3) . .
As2' O12 V4 136.2(5) . .
V2 O12 V4 100.8(3) 2_665 .
As2 O12 V9 57.4(2) . 2_665
As2' O12 V9 41.8(4) . 2_665
V2 O12 V9 90.2(3) 2_665 2_665
V4 O12 V9 151.0(3) . 2_665
V7 O13 V4 149.5(4) . .
V7 O13 As6 57.8(2) . .
V4 O13 As6 118.4(3) . .
V7 O13 V5 89.4(3) . .
V4 O13 V5 101.4(3) . .
As6 O13 V5 140.1(3) . .
V7 O13 As6' 39.3(4) . .
V4 O13 As6' 138.5(5) . .
As6 O13 As6' 20.7(4) . .
V5 O13 As6' 120.0(5) . .
V4 O14 Cu2 174.1(4) 2_676 .
V6 O15 As1' 40.9(4) . .
V6 O15 V4 151.9(4) . .
As1' O15 V4 136.6(5) . .
V6 O15 V5 87.2(3) . .
As1' O15 V5 121.7(5) . .
V4 O15 V5 101.5(3) . .
V6 O15 As1 54.8(2) . .
As1' O15 As1 19.0(3) . .
V4 O15 As1 117.8(3) . .
V5 O15 As1 140.1(3) . .
As5 O16 As6 74.7(3) . .
As5 O16 As6' 96.4(6) . .
As6 O16 As6' 21.7(4) . .
As5 O16 V3 138.3(4) . 2_665
As6 O16 V3 139.8(4) . 2_665
As6' O16 V3 120.3(5) . 2_665
As5 O16 V8 45.46(18) . .
As6 O16 V8 118.0(4) . .
As6' O16 V8 138.6(6) . .
V3 O16 V8 101.1(3) 2_665 .
As5 O16 V7 123.9(4) . .
As6 O16 V7 55.7(2) . .
As6' O16 V7 37.0(4) . .
V3 O16 V7 97.7(3) 2_665 .
V8 O16 V7 144.0(4) . .
V2 O18 Cu1 147.9(4) . .
As1 O21 As2 65.0(3) . .
As1 O21 V3 137.9(4) . .
As2 O21 V3 142.8(4) . .
As1 O21 As1' 18.3(3) . .
As2 O21 As1' 83.0(5) . .
V3 O21 As1' 124.4(5) . .
As1 O21 As2' 83.6(5) . .
As2 O21 As2' 18.8(3) . .
V3 O21 As2' 126.1(5) . .
As1' O21 As2' 101.7(6) . .
As1 O21 V9 120.6(4) . 2_665
As2 O21 V9 56.3(2) . 2_665
V3 O21 V9 97.6(3) . 2_665
As1' O21 V9 137.5(5) . 2_665
As2' O21 V9 38.9(4) . 2_665
As1 O21 V6 53.5(2) . .
As2 O21 V6 112.5(4) . .
V3 O21 V6 103.2(3) . .
As1' O21 V6 36.5(4) . .
As2' O21 V6 130.6(5) . .
V9 O21 V6 147.4(4) 2_665 .
As7' O22 As7 39.1(5) . .
As7' O22 As8 42.0(5) . .
As7 O22 As8 65.7(3) . .
As7' O22 V3 172.8(8) . .
As7 O22 V3 138.7(4) . .
As8 O22 V3 145.1(5) . .
As7' O22 V8 85.6(6) . 2_665
As7 O22 V8 120.0(3) . 2_665
As8 O22 V8 55.4(2) . 2_665
V3 O22 V8 99.1(4) . 2_665
As7' O22 V6 73.5(7) . .
As7 O22 V6 54.2(3) . .
As8 O22 V6 114.2(4) . .
V3 O22 V6 99.9(3) . .
V8 O22 V6 146.8(3) 2_665 .
As6' O23 V7 55.0(7) . .
As6' O23 As4 116.8(8) . .
V7 O23 As4 64.0(3) . .
As6' O23 As6 11.2(6) . .
V7 O23 As6 66.2(3) . .
As4 O23 As6 127.7(4) . .
As2' O24 V9 62.3(7) . 2_665
As2' O24 As3 118.4(7) . 2_665
V9 O24 As3 56.5(3) 2_665 2_665
As2' O24 As2 7.3(6) . .
V9 O24 As2 66.0(4) 2_665 .
As3 O24 As2 121.1(5) 2_665 .
As1' O26 V6 57.9(6) . .
As1' O26 As1 10.2(7) . .
V6 O26 As1 64.1(4) . .
As1' O26 As7 118.5(8) . .
V6 O26 As7 65.2(4) . .
As1 O26 As7 119.8(6) . .
V8 O27 As5 55.8(4) 2_665 2_665
V8 O27 As8 65.6(4) 2_665 .
As5 O27 As8 118.8(6) 2_665 .
C4 N1 C1 117.5(7) . .
C4 N1 Cu1 119.9(6) . .
C1 N1 Cu1 122.6(6) . .
C6 N2 C5 116.2(8) . .
C6 N2 Cu1 122.7(6) . .
C5 N2 Cu1 121.0(6) . .
C17 N3 C13 116.5(8) . .
C17 N3 Cu2 124.5(7) . 2_667
C13 N3 Cu2 118.6(6) . 2_667
C9 N4 C8 115.7(8) . .
C9 N4 Cu2 121.8(7) . .
C8 N4 Cu2 122.1(6) . .
N1 C1 C2 122.0(8) . .
N1 C1 H1 119.0 . .
C2 C1 H1 119.0 . .
C1 C2 C3 120.8(8) . .
C1 C2 H2 119.6 . .
C3 C2 H2 119.6 . .
C10 C3 C2 115.4(9) . .
C10 C3 C24 125.6(9) . .
C2 C3 C24 118.9(8) . .
N1 C4 C10 123.2(8) . .
N1 C4 H4 118.4 . .
C10 C4 H4 118.4 . .
N2 C5 C21 123.5(9) . .
N2 C5 H5 118.2 . .
C21 C5 H5 118.2 . .
N2 C6 C7 124.3(9) . .
N2 C6 H6 117.9 . .
C7 C6 H6 117.9 . .
C6 C7 C22 119.3(9) . .
C6 C7 H7 120.4 . .
C22 C7 H7 120.4 . .
N4 C8 C11 122.6(9) . .
N4 C8 H8 118.7 . .
C11 C8 H8 118.7 . .
N4 C9 C20 123.2(10) . .
N4 C9 H9 118.4 . .
C20 C9 H9 118.4 . .
C4 C10 C3 121.1(9) . .
C4 C10 H10 119.5 . .
C3 C10 H10 119.5 . .
C12 C11 C8 121.2(10) . .
C12 C11 H11 119.4 . .
C8 C11 H11 119.4 . .
C20 C12 C11 116.3(9) . .
C20 C12 C18 120.5(10) . .
C11 C12 C18 123.2(10) . .
N3 C13 C14 122.5(10) . .
N3 C13 H13 118.8 . .
C14 C13 H13 118.8 . .
C13 C14 C15 121.5(10) . .
C13 C14 H14 119.2 . .
C15 C14 H14 119.2 . .
C16 C15 C14 115.1(10) . .
C16 C15 C26 128.6(12) . .
C14 C15 C26 116.3(11) . .
C15 C16 C17 121.2(10) . .
C15 C16 H16 119.4 . .
C17 C16 H16 119.4 . .
N3 C17 C16 123.2(9) . .
N3 C17 H17 118.4 . .
C16 C17 H17 118.4 . .
C19 C18 C12 112.7(10) . .
C19 C18 H18A 109.0 . .
C12 C18 H18A 109.0 . .
C19 C18 H18B 109.0 . .
C12 C18 H18B 109.0 . .
H18A C18 H18B 107.8 . .
C23 C19 C18 112.8(10) . .
C23 C19 H19A 109.0 . .
C18 C19 H19A 109.0 . .
C23 C19 H19B 109.0 . .
C18 C19 H19B 109.0 . .
H19A C19 H19B 107.8 . .
C12 C20 C9 120.8(10) . .
C12 C20 H20 119.6 . .
C9 C20 H20 119.6 . .
C5 C21 C22 119.7(9) . .
C5 C21 H21 120.2 . .
C22 C21 H21 120.2 . .
C7 C22 C21 117.1(9) . .
C7 C22 C23 123.1(10) . .
C21 C22 C23 119.8(10) . .
C19 C23 C22 112.0(10) . .
C19 C23 H23A 109.2 . .
C22 C23 H23A 109.2 . .
C19 C23 H23B 109.2 . .
C22 C23 H23B 109.2 . .
H23A C23 H23B 107.9 . .
C3 C24 C25 114.7(9) . .
C3 C24 H24A 108.6 . .
C25 C24 H24A 108.6 . .
C3 C24 H24B 108.6 . .
C25 C24 H24B 108.6 . .
H24A C24 H24B 107.6 . .
C26 C25 C24 110.5(11) . .
C26 C25 H25A 109.5 . .
C24 C25 H25A 109.5 . .
C26 C25 H25B 109.5 . .
C24 C25 H25B 109.5 . .
H25A C25 H25B 108.1 . .
C25 C26 C15 111.0(11) . .
C25 C26 H26A 109.4 . .
C15 C26 H26A 109.4 . .
C25 C26 H26B 109.4 . .
C15 C26 H26B 109.4 . .
H26A C26 H26B 108.0 . .

loop_
_geom_bond_atom_site_label_1
_geom_bond_atom_site_label_2
_geom_bond_distance
_geom_bond_site_symmetry_2
Cu1 N2 1.906(7) .
Cu1 N1 1.913(7) .
Cu1 O18 2.139(6) .
Cu2 N4 1.900(7) .
Cu2 N3 1.910(7) 2_667
Cu2 O14 2.335(6) .
V1 O9 1.601(5) .
V1 O10 1.943(6) .
V1 O11 1.948(6) .
V1 O7 1.951(6) .
V1 O5 1.971(5) .
V1 As3' 2.734(13) .
V1 As7' 2.853(8) .
V1 V5 3.003(2) .
V1 V2 3.0237(19) .
V2 O18 1.617(5) .
V2 O5 1.943(6) .
V2 O7 1.949(5) .
V2 O6 1.955(5) 2_665
V2 O12 1.958(6) 2_665
V2 V8 2.735(3) 2_665
V2 V9 2.804(3) .
V2 V4 3.0246(18) 2_665
V3 O17 1.578(6) .
V3 O21 1.946(7) .
V3 O22 1.966(6) .
V3 O8 1.967(6) 2_665
V3 O16 2.004(7) 2_665
V3 V9 3.064(3) 2_665
V3 V7 3.095(3) 2_665
V3 V8 3.153(3) 2_665
V4 O14 1.598(6) 2_676
V4 O6 1.956(5) .
V4 O13 1.956(6) .
V4 O15 1.957(6) .
V4 O12 1.968(6) .
V4 V2 3.0247(18) 2_665
V4 V5 3.0362(19) .
V5 O20 1.584(6) .
V5 O11 1.945(7) .
V5 O15 1.963(7) .
V5 O10 1.964(6) .
V5 O13 1.968(7) .
V5 V6 2.598(3) .
V5 V7 2.679(4) .
V6 As1' 1.309(12) .
V6 O26 1.442(8) .
V6 As1 1.775(4) .
V6 O15 1.803(7) .
V6 O11 1.829(6) .
V6 As7 1.846(3) .
V6 O21 2.173(8) .
V6 As7' 2.201(10) .
V6 O22 2.247(9) .
V7 As6' 1.287(13) .
V7 O23 1.534(7) .
V7 As4 1.782(3) .
V7 O13 1.836(7) .
V7 As6 1.839(4) .
V7 O10 1.887(6) .
V7 O8 2.078(7) .
V7 O16 2.104(7) .
V7 As3' 2.309(14) .
V7 V3 3.095(3) 2_665
V8 O27 1.337(10) 2_665
V8 As5 1.495(4) .
V8 As8 1.844(4) 2_665
V8 O6 1.846(6) .
V8 O5 1.997(6) 2_665
V8 O16 2.077(6) .
V8 O22 2.173(9) 2_665
V8 As7' 2.355(9) 2_665
V8 V2 2.735(3) 2_665
V8 V3 3.153(3) 2_665
V9 O24 1.377(9) 2_665
V9 As2' 1.382(12) 2_665
V9 As3 1.545(4) .
V9 As2 1.857(4) 2_665
V9 O7 1.886(6) .
V9 O12 2.001(6) 2_665
V9 As3' 2.053(15) .
V9 O8 2.061(7) .
V9 O21 2.124(7) 2_665
V9 V3 3.064(3) 2_665
As1 O21 1.609(8) .
As1 As2 1.810(4) .
As1 O26 1.840(9) .
As1 O15 2.029(8) .
As2 O21 1.751(7) .
As2 O12 1.855(6) .
As2 V9 1.857(4) 2_665
As2 O24 1.927(9) .
As3 O8 1.701(6) .
As3 O24 1.795(9) 2_665
As3 O7 1.852(5) .
As3 As4 2.105(3) .
As6 O16 1.790(7) .
As6 O23 1.808(8) .
As6 O13 1.962(8) .
As6 As5 2.096(3) .
As7 O22 1.612(8) .
As7 As8 1.788(3) .
As7 O26 1.908(10) .
As7 O11 2.006(7) .
As1' O26 1.236(14) .
As1' O15 1.924(14) .
As1' O21 1.954(13) .
As2' O24 1.293(14) .
As2' V9 1.382(12) 2_665
As2' O12 1.856(12) .
As2' O21 2.008(13) .
As3' O8 1.220(13) .
As3' As4 1.364(14) .
As3' O7 1.892(14) .
As3' O10 1.982(16) .
As6' O23 1.158(15) .
As6' O16 1.915(12) .
As6' O13 1.975(14) .
As6' As4 2.544(15) .
As6' As5 2.672(14) .
As7' O22 1.093(10) .
As7' As8 1.138(9) .
As7' O11 1.963(11) .
As7' O5 2.048(10) .
As7' V8 2.355(9) 2_665
As4 O8 1.778(6) .
As4 O23 1.803(8) .
As4 O10 1.934(7) .
As5 O16 1.663(7) .
As5 O27 1.757(10) 2_665
As5 O6 1.835(6) .
As8 O22 1.684(6) .
As8 V8 1.844(4) 2_665
As8 O5 1.847(6) .
As8 O27 1.938(10) .
O5 V8 1.997(6) 2_665
O6 V2 1.955(5) 2_665
O8 V3 1.967(6) 2_665
O12 V2 1.958(6) 2_665
O12 V9 2.001(6) 2_665
O14 V4 1.598(6) 2_676
O16 V3 2.004(7) 2_665
O21 V9 2.124(7) 2_665
O22 V8 2.173(9) 2_665
O24 V9 1.377(9) 2_665
O24 As3 1.795(9) 2_665
O27 V8 1.337(10) 2_665
O27 As5 1.757(10) 2_665
N1 C4 1.323(11) .
N1 C1 1.350(11) .
N2 C6 1.325(11) .
N2 C5 1.326(11) .
N3 C17 1.312(12) .
N3 C13 1.347(11) .
N3 Cu2 1.910(7) 2_667
N4 C9 1.338(13) .
N4 C8 1.358(12) .
C1 C2 1.374(12) .
C1 H1 0.9300 .
C2 C3 1.396(12) .
C2 H2 0.9300 .
C3 C10 1.384(13) .
C3 C24 1.505(13) .
C4 C10 1.364(13) .
C4 H4 0.9300 .
C5 C21 1.367(14) .
C5 H5 0.9300 .
C6 C7 1.365(13) .
C6 H6 0.9300 .
C7 C22 1.372(14) .
C7 H7 0.9300 .
C8 C11 1.371(13) .
C8 H8 0.9300 .
C9 C20 1.381(14) .
C9 H9 0.9300 .
C10 H10 0.9300 .
C11 C12 1.369(13) .
C11 H11 0.9300 .
C12 C20 1.361(15) .
C12 C18 1.517(13) .
C13 C14 1.351(14) .
C13 H13 0.9300 .
C14 C15 1.382(16) .
C14 H14 0.9300 .
C15 C16 1.355(15) .
C15 C26 1.548(16) .
C16 C17 1.378(14) .
C16 H16 0.9300 .
C17 H17 0.9300 .
C18 C19 1.508(14) .
C18 H18A 0.9700 .
C18 H18B 0.9700 .
C19 C23 1.491(16) .
C19 H19A 0.9700 .
C19 H19B 0.9700 .
C20 H20 0.9300 .
C21 C22 1.379(15) .
C21 H21 0.9300 .
C22 C23 1.521(14) .
C23 H23A 0.9700 .
C23 H23B 0.9700 .
C24 C25 1.575(15) .
C24 H24A 0.9700 .
C24 H24B 0.9700 .
C25 C26 1.481(18) .
C25 H25A 0.9700 .
C25 H25B 0.9700 .
C26 H26A 0.9700 .
C26 H26B 0.9700 .
